data_7122026
loop_
_publ_author_name
'Goodwin, Conrad A. P.'
'Reta, Daniel'
'Ortu, Fabrizio'
'Liu, Jingjing'
'Chilton, Nicholas F.'
'Mills, David P.'

_publ_section_title
;
 Terbocenium: completing a heavy lanthanide metallocenium cation family
 with an alternative anion abstraction strategy.
;
_journal_issue 66
_journal_name_full 'Chemical communications (Cambridge, England)'
_journal_page_first 9182
_journal_page_last 9185
_journal_paper_doi 10.1039/c8cc05261a
_journal_volume 54
_journal_year 2018
_chemical_formula_moiety 'C12 H34.42 B2.61 I0.39 O3 Y'
_chemical_formula_sum 'C12 H34.42 B2.61 I0.4 O3 Y'
_chemical_formula_weight 394.01
_chemical_name_systematic '[Y(BH4)3(THF)3]'
_chemical_properties_physical Air-sensitive,Moisture-sensitive,Oxygen-sensitive
_space_group_crystal_system monoclinic
_space_group_IT_number 14
_space_group_name_Hall '-P 2ybc'
_space_group_name_H-M_alt 'P 1 21/c 1'
_symmetry_space_group_name_Hall '-P 2ybc'
_symmetry_space_group_name_H-M 'P 1 21/c 1'
_atom_sites_solution_hydrogens mixed
_audit_creation_date 2018-05-18
_audit_creation_method
;
Olex2 1.2
(compiled 2018.04.18 svn.r3501 for OlexSys, GUI svn.r5488)
;
_audit_update_record
;
2018-05-21 deposited with the CCDC.
2018-07-24 downloaded from the CCDC.
;
_cell_angle_alpha 90
_cell_angle_beta 91.122(2)
_cell_angle_gamma 90
_cell_formula_units_Z 4
_cell_length_a 8.9188(2)
_cell_length_b 12.5674(3)
_cell_length_c 16.2017(4)
_cell_measurement_reflns_used 11904
_cell_measurement_temperature 150.11(2)
_cell_measurement_theta_max 74.5737
_cell_measurement_theta_min 2.7256
_cell_volume 1815.64(7)
_computing_cell_refinement
;
CrysAlisPro, Agilent Technologies,
Version 1.171.36.20 (release 27-06-2012 CrysAlis171 .NET)
(compiled Jul 11 2012,15:38:31)
;
_computing_data_collection
;
CrysAlisPro, Agilent Technologies,
Version 1.171.36.20 (release 27-06-2012 CrysAlis171 .NET)
(compiled Jul 11 2012,15:38:31)
;
_computing_data_reduction
;
CrysAlisPro, Agilent Technologies,
Version 1.171.36.20 (release 27-06-2012 CrysAlis171 .NET)
(compiled Jul 11 2012,15:38:31)
;
_computing_molecular_graphics 'Olex2 (Dolomanov et al., 2009)'
_computing_publication_material 'Olex2 (Dolomanov et al., 2009)'
_computing_structure_refinement 'ShelXL (Sheldrick, 2015)'
_diffrn_ambient_temperature 150.11(2)
_diffrn_measured_fraction_theta_full 0.998
_diffrn_measured_fraction_theta_max 0.998
_diffrn_measurement_details
;
#__ type_ start__ end____ width___ exp.time_
  1 omega   60.71  247.71   1.0000    5.0000
omega____ theta____ kappa____ phi______ frames
    -       90.0000   73.8669  249.2094 187

#__ type_ start__ end____ width___ exp.time_
  2 omega   50.71  237.71   1.0000    5.0000
omega____ theta____ kappa____ phi______ frames
    -       80.0000   73.8669  114.2094 187

#__ type_ start__ end____ width___ exp.time_
  3 phi   -205.79  153.43   1.0006    5.0000
omega____ theta____ kappa____ phi______ frames
 128.8997  110.5000   73.8669     -     359

#__ type_ start__ end____ width___ exp.time_
  4 omega   81.21  268.21   1.0000    5.0000
omega____ theta____ kappa____ phi______ frames
    -      111.0000   73.8669    4.2094 187

#__ type_ start__ end____ width___ exp.time_
  5 omega  -13.14  161.86   1.0000    5.0000
omega____ theta____ kappa____ phi______ frames
    -       15.0000   73.8669   19.2094 175

#__ type_ start__ end____ width___ exp.time_
  6 phi     51.88  326.22   1.0012    5.0000
omega____ theta____ kappa____ phi______ frames
 224.2097  111.0000   73.8669     -     274

#__ type_ start__ end____ width___ exp.time_
  7 omega   80.71  267.71   1.0000    5.0000
omega____ theta____ kappa____ phi______ frames
    -      110.0000   73.8669  314.2094 187

#__ type_ start__ end____ width___ exp.time_
  8 omega   30.71  217.71   1.0000    5.0000
omega____ theta____ kappa____ phi______ frames
    -       60.0000   73.8669  -20.7900 187

#__ type_ start__ end____ width___ exp.time_
  9 omega   80.71  267.71   1.0000    5.0000
omega____ theta____ kappa____ phi______ frames
    -      110.0000   73.8669   54.2081 187

#__ type_ start__ end____ width___ exp.time_
 10 omega   81.83  192.80   0.9997    5.0000
omega____ theta____ kappa____ phi______ frames
    -      111.0000   73.8669  254.2100 111

#__ type_ start__ end____ width___ exp.time_
 11 omega   60.71  247.71   1.0000    5.0000
omega____ theta____ kappa____ phi______ frames
    -       90.0000   73.8669   29.2100 187

#__ type_ start__ end____ width___ exp.time_
 12 omega   83.21  268.21   1.0000    5.0000
omega____ theta____ kappa____ phi______ frames
    -      113.0000   73.8669  194.2088 185

#__ type_ start__ end____ width___ exp.time_
 13 omega   68.21  153.21   1.0000    5.0000
omega____ theta____ kappa____ phi______ frames
    -       98.0000   73.8669  279.2081 85

#__ type_ start__ end____ width___ exp.time_
 14 omega  106.91  183.91   1.0000    5.0000
omega____ theta____ kappa____ phi______ frames
    -      113.0000   73.8669  319.2094 77

#__ type_ start__ end____ width___ exp.time_
 15 omega   83.30  172.30   1.0000    5.0000
omega____ theta____ kappa____ phi______ frames
    -      113.0000   73.8669  169.2088 89

#__ type_ start__ end____ width___ exp.time_
 16 omega  110.03  232.03   1.0000    5.0000
omega____ theta____ kappa____ phi______ frames
    -      110.0000   73.8669  184.2094 122

#__ type_ start__ end____ width___ exp.time_
 17 omega  -91.38   84.62   1.0000    5.0000
omega____ theta____ kappa____ phi______ frames
    -      -70.0000   73.8669  104.2088 176

#__ type_ start__ end____ width___ exp.time_
 18 omega   71.24  254.24   1.0000    5.0000
omega____ theta____ kappa____ phi______ frames
    -      100.0000   73.8669  234.2081 183

#__ type_ start__ end____ width___ exp.time_
 19 omega  -58.78  119.22   1.0000    5.0000
omega____ theta____ kappa____ phi______ frames
    -      -30.0000   73.8669  124.2088 178
;
_diffrn_measurement_device_type 'Saxi-CrysAlisPro-abstract goniometer imported SAXI images'
_diffrn_measurement_method '\w and \p scans'
_diffrn_orient_matrix_UB_11 -0.0852507000
_diffrn_orient_matrix_UB_12 0.0207515000
_diffrn_orient_matrix_UB_13 -0.0819751000
_diffrn_orient_matrix_UB_21 0.1273353000
_diffrn_orient_matrix_UB_22 -0.0536174000
_diffrn_orient_matrix_UB_23 -0.0474988000
_diffrn_orient_matrix_UB_31 -0.0796743000
_diffrn_orient_matrix_UB_32 -0.1083621000
_diffrn_orient_matrix_UB_33 0.0078451000
_diffrn_radiation_monochromator graphite
_diffrn_radiation_type CuK\a
_diffrn_radiation_wavelength 1.54184
_diffrn_reflns_av_R_equivalents 0.1426
_diffrn_reflns_av_unetI/netI 0.0653
_diffrn_reflns_Laue_measured_fraction_full 0.998
_diffrn_reflns_Laue_measured_fraction_max 0.998
_diffrn_reflns_limit_h_max 10
_diffrn_reflns_limit_h_min -10
_diffrn_reflns_limit_k_max 13
_diffrn_reflns_limit_k_min -15
_diffrn_reflns_limit_l_max 19
_diffrn_reflns_limit_l_min -19
_diffrn_reflns_number 27112
_diffrn_reflns_point_group_measured_fraction_full 0.998
_diffrn_reflns_point_group_measured_fraction_max 0.998
_diffrn_reflns_theta_full 67.684
_diffrn_reflns_theta_max 68.251
_diffrn_reflns_theta_min 4.453
_diffrn_source 'Enhance (Cu) X-ray Source'
_exptl_absorpt_coefficient_mu 9.781
_exptl_absorpt_correction_T_max 1.00000
_exptl_absorpt_correction_T_min 0.61613
_exptl_absorpt_correction_type multi-scan
_exptl_absorpt_process_details
;
CrysAlisPro, Agilent Technologies,
Version 1.171.36.20 (release 27-06-2012 CrysAlis171 .NET)
(compiled Jul 11 2012,15:38:31)
Empirical absorption correction using spherical harmonics,
 implemented in SCALE3 ABSPACK scaling algorithm.
;
_exptl_crystal_colour 'clear colourless'
_exptl_crystal_colour_lustre clear
_exptl_crystal_colour_primary colourless
_exptl_crystal_density_diffrn 1.441
_exptl_crystal_description block
_exptl_crystal_F_000 814
_exptl_crystal_recrystallization_method 'Re-crystallisation from solvent: THF'
_exptl_crystal_size_max 0.02
_exptl_crystal_size_mid 0.01
_exptl_crystal_size_min 0.01
_refine_diff_density_max 2.009
_refine_diff_density_min -0.640
_refine_diff_density_rms 0.226
_refine_ls_extinction_method none
_refine_ls_goodness_of_fit_ref 1.100
_refine_ls_hydrogen_treatment mixed
_refine_ls_matrix_type full
_refine_ls_number_parameters 232
_refine_ls_number_reflns 3328
_refine_ls_number_restraints 277
_refine_ls_restrained_S_all 1.067
_refine_ls_R_factor_all 0.0949
_refine_ls_R_factor_gt 0.0715
_refine_ls_shift/su_max 0.000
_refine_ls_shift/su_mean 0.000
_refine_ls_structure_factor_coef Fsqd
_refine_ls_weighting_details 'w=1/[\s^2^(Fo^2^)+(0.0872P)^2^+10.0720P] where P=(Fo^2^+2Fc^2^)/3'
_refine_ls_weighting_scheme calc
_refine_ls_wR_factor_gt 0.1690
_refine_ls_wR_factor_ref 0.1882
_reflns_Friedel_coverage 0.000
_reflns_number_gt 2578
_reflns_number_total 3328
_reflns_threshold_expression 'I > 2\s(I)'
_cod_data_source_file c8cc05261a2.cif
_cod_data_source_block 1-Y
_cod_depositor_comments 'Adding full bibliography for 7122025--7122029.cif.'
_cod_original_cell_volume 1815.64(8)
_cod_original_formula_sum 'C12 H34.42 B2.61 I0.40 O3 Y'
_cod_database_code 7122026
_manchester_internal_coll_name xdpm42
_manchester_internal_coll_client FO/DPM
_manchester_internal_coll_type custom
_manchester_internal_coll_frame_time 5s
_manchester_internal_coll_frame_width 1
_manchester_internal_coll_frame_method '\w and \p scans'
_manchester_internal_coll_user FO
_manchester_internal_coll_date 12/08/2015
_manchester_internal_process_user FO
_manchester_internal_process_date 13/08/2015
_manchester_internal_solution_user FO
_manchester_internal_solution_date 13/08/2015
_manchester_internal_refinement_user FO
_manchester_internal_refinement_date 18/05/2018
_manchester_internal_validation_user FO
_manchester_internal_validation_date 18/05/2018
_manchester_internal_archive_date 18/05/2018
_shelx_shelxl_version_number 2018/1
_shelx_space_group_comment
;
The symmetry employed for this shelxl refinement is uniquely defined
by the following loop, which should always be used as a source of
symmetry information in preference to the above space-group names.
They are only intended as comments.
;
_shelx_estimated_absorpt_t_max 0.909
_shelx_estimated_absorpt_t_min 0.828
_reflns_odcompleteness_completeness 97.78
_reflns_odcompleteness_iscentric 1
_reflns_odcompleteness_theta 74.57
_olex2_refinement_description
;
1. Fixed Uiso
 At 1.2 times of:
  All C(H,H) groups, All C(H,H,H,H) groups, All C(H,H,H,H,H,H,H,H,H,H) groups,
   All I(H,H,H,H) groups
2. Restrained distances
 B2-H2D = B2-H2C = B2-H2E = B2-H2F
 1 with sigma of 0.008
 B3-H3A = B3-H3C = B3-H3D = B3-H3B
 1 with sigma of 0.02
 Y1-B2 \\sim Y1-B3 \\sim Y1-B1
 with sigma of 0.02
 H1D-H1A \\sim H1D-H1B \\sim H1D-H1C
 with sigma of 0.02
 H1A-H1B \\sim H1A-H1C \\sim H1B-H1C
 with sigma of 0.02
 C2-C1 \\sim C2A-C1 \\sim C4-C3 \\sim C6-C5 \\sim C8-C7 \\sim C12-C11 \\sim
C9-C10
 with sigma of 0.02
 C3-C2A \\sim C3-C2 \\sim C7-C6 \\sim C11-C10
 with sigma of 0.02
 H2C-H2D \\sim H2C-H2E \\sim H2C-H2F \\sim H2D-H2E \\sim H2D-H2F \\sim H2E-H2F
 with sigma of 0.02
 I3-Y1 \\sim I2-Y1
 with sigma of 0.02
 H3A-H3B \\sim H3A-H3C \\sim H3A-H3D \\sim H3B-H3C \\sim H3B-H3D \\sim H3C-H3D
 with sigma of 0.02
3. Uiso/Uaniso restraints and constraints
B3 \\sim I3: within 2A with sigma of 0.01 and sigma for terminal atoms of 0.02
4. Rigid body (RIGU) restrains
 All non-hydrogen atoms
 with sigma for 1-2 distances of 0.004 and sigma for 1-3 distances of 0.004
5. Others
 Sof(I2)=1-FVAR(1)
 Sof(B2)=Sof(H2C)=Sof(H2D)=Sof(H2E)=Sof(H2F)=FVAR(1)
 Sof(I3)=1-FVAR(2)
 Sof(B3)=Sof(H3A)=Sof(H3B)=Sof(H3C)=Sof(H3D)=FVAR(2)
 Sof(H1BC)=Sof(H1BD)=Sof(H3BC)=Sof(H3BD)=Sof(C2A)=Sof(H2AA)=Sof(H2AB)=1-FVAR(3)
 Sof(H1AA)=Sof(H1AB)=Sof(H3AA)=Sof(H3AB)=Sof(C2)=Sof(H2A)=Sof(H2B)=FVAR(3)
 Fixed U11: Y1(0.025014)
 Fixed U12: Y1(-0.002091)
 Fixed U13: Y1(-0.001939)
 Fixed U22: Y1(0.02856)
 Fixed U23: Y1(0.00514)
 Fixed U33: Y1(0.02905)
6.a Secondary CH2 refined with riding coordinates:
 C1(H1AA,H1AB), C1(H1BC,H1BD), C3(H3AA,H3AB), C3(H3BC,H3BD), C4(H4A,H4B),
 C5(H5A,H5B), C6(H6A,H6B), C7(H7A,H7B), C8(H8A,H8B), C9(H9A,H9B), C10(H10A,
 H10B), C11(H11A,H11B), C12(H12A,H12B), C2(H2A,H2B), C2A(H2AA,H2AB)
;
_olex2_submission_special_instructions 'No special instructions were received'

loop_
_space_group_symop_operation_xyz
'x, y, z'
'-x, y+1/2, -z+1/2'
'-x, -y, -z'
'x, -y-1/2, z-1/2'

loop_
_atom_site_label
_atom_site_type_symbol
_atom_site_fract_x
_atom_site_fract_y
_atom_site_fract_z
_atom_site_U_iso_or_equiv
_atom_site_adp_type
_atom_site_occupancy
_atom_site_site_symmetry_order
_atom_site_calc_flag
_atom_site_refinement_flags_posn
_atom_site_refinement_flags_adp
_atom_site_refinement_flags_occupancy
_atom_site_disorder_assembly
_atom_site_disorder_group
Y1 Y 0.73908(7) 0.23265(5) 0.24004(4) 0.028 Uani 1 1 d D U . . .
O1 O 0.9166(6) 0.3196(5) 0.1637(3) 0.0398(13) Uani 1 1 d . U . . .
O2 O 0.7432(6) 0.3957(4) 0.3146(3) 0.0371(12) Uani 1 1 d . U . . .
O3 O 0.5515(6) 0.1996(4) 0.3344(3) 0.0342(11) Uani 1 1 d . U . . .
C1 C 0.9138(9) 0.3240(8) 0.0749(5) 0.044(2) Uani 1 1 d D U . . .
H1AA H 0.814878 0.344091 0.054316 0.053 Uiso 0.51(2) 1 calc R . P A 1
H1AB H 0.939693 0.255376 0.051799 0.053 Uiso 0.51(2) 1 calc R . P A 1
H1BC H 0.863543 0.387799 0.055018 0.053 Uiso 0.49(2) 1 calc R . P A 2
H1BD H 0.864172 0.262102 0.051266 0.053 Uiso 0.49(2) 1 calc R . P A 2
C3 C 1.1439(8) 0.3948(7) 0.1209(5) 0.0392(17) Uani 1 1 d D U . . .
H3AA H 1.213696 0.337917 0.108869 0.047 Uiso 0.51(2) 1 calc R . P A 1
H3AB H 1.199455 0.460510 0.128439 0.047 Uiso 0.51(2) 1 calc R . P A 1
H3BC H 1.248840 0.376701 0.129092 0.047 Uiso 0.49(2) 1 calc R . P A 2
H3BD H 1.135624 0.469521 0.106557 0.047 Uiso 0.49(2) 1 calc R . P A 2
C4 C 1.0554(8) 0.3693(7) 0.1957(5) 0.0415(18) Uani 1 1 d D U . . .
H4A H 1.110173 0.320691 0.231625 0.050 Uiso 1 1 calc R . . . .
H4B H 1.033096 0.433544 0.226315 0.050 Uiso 1 1 calc R . . . .
C5 C 0.7139(9) 0.5013(6) 0.2803(5) 0.0366(16) Uani 1 1 d D U . . .
H5A H 0.608858 0.508657 0.264564 0.044 Uiso 1 1 calc R . . . .
H5B H 0.774117 0.513352 0.231970 0.044 Uiso 1 1 calc R . . . .
C6 C 0.7550(11) 0.5785(7) 0.3471(5) 0.051(2) Uani 1 1 d D U . . .
H6A H 0.692941 0.641758 0.344102 0.061 Uiso 1 1 calc R . . . .
H6B H 0.859720 0.598923 0.344499 0.061 Uiso 1 1 calc R . . . .
C7 C 0.7247(18) 0.5147(8) 0.4239(6) 0.078(4) Uani 1 1 d D U . . .
H7A H 0.781470 0.542281 0.470863 0.094 Uiso 1 1 calc R . . . .
H7B H 0.618803 0.515797 0.436531 0.094 Uiso 1 1 calc R . . . .
C8 C 0.7741(14) 0.4059(7) 0.4029(5) 0.057(3) Uani 1 1 d D U . . .
H8A H 0.880228 0.396915 0.415106 0.068 Uiso 1 1 calc R . . . .
H8B H 0.718448 0.353259 0.433629 0.068 Uiso 1 1 calc R . . . .
C9 C 0.4213(10) 0.2688(8) 0.3449(5) 0.047(2) Uani 1 1 d D U . . .
H9A H 0.345430 0.254878 0.302616 0.056 Uiso 1 1 calc R . . . .
H9B H 0.450182 0.343093 0.342216 0.056 Uiso 1 1 calc R . . . .
C10 C 0.3638(11) 0.2415(7) 0.4295(5) 0.046(2) Uani 1 1 d D U . . .
H10A H 0.257198 0.255670 0.433135 0.055 Uiso 1 1 calc R . . . .
H10B H 0.417076 0.280708 0.472436 0.055 Uiso 1 1 calc R . . . .
C11 C 0.3968(8) 0.1225(6) 0.4350(5) 0.0365(16) Uani 1 1 d D U . . .
H11A H 0.400642 0.098670 0.491904 0.044 Uiso 1 1 calc R . . . .
H11B H 0.321866 0.081448 0.404681 0.044 Uiso 1 1 calc R . . . .
C12 C 0.5487(8) 0.1137(6) 0.3957(4) 0.0320(15) Uani 1 1 d D U . . .
H12A H 0.628471 0.122762 0.436653 0.038 Uiso 1 1 calc R . . . .
H12B H 0.560288 0.044929 0.369356 0.038 Uiso 1 1 calc R . . . .
B1 B 0.7372(11) 0.0546(8) 0.1624(6) 0.040(2) Uani 1 1 d D U . . .
C2 C 1.0270(15) 0.4059(14) 0.0523(8) 0.041(5) Uani 0.51(2) 1 d D U P A 1
H2A H 0.983502 0.476691 0.051544 0.050 Uiso 0.51(2) 1 calc R . P A 1
H2B H 1.069309 0.391045 -0.001200 0.050 Uiso 0.51(2) 1 calc R . P A 1
B2 B 0.951(3) 0.182(2) 0.3426(14) 0.033(7) Uani 0.816(3) 1 d D U P B 1
B3 B 0.552(3) 0.331(3) 0.1459(15) 0.030(5) Uani 0.790(3) 1 d D U P B 1
C2A C 1.0711(14) 0.3255(13) 0.0556(9) 0.038(4) Uani 0.49(2) 1 d D U P A 2
H2AA H 1.086025 0.354971 0.001024 0.046 Uiso 0.49(2) 1 calc R . P A 2
H2AB H 1.112583 0.254137 0.057421 0.046 Uiso 0.49(2) 1 calc R . P A 2
H1A H 0.840(8) 0.101(6) 0.157(5) 0.046 Uiso 1 1 d DR . . . .
H1B H 0.668(8) 0.113(6) 0.127(5) 0.046 Uiso 1 1 d DR . . . .
H1C H 0.706(9) 0.063(6) 0.216(4) 0.046 Uiso 1 1 d DR . . . .
H2C H 0.949(4) 0.230(5) 0.294(3) 0.046 Uiso 0.816(3) 1 d DR . P B 1
H2D H 0.848(4) 0.153(5) 0.351(3) 0.046 Uiso 0.816(3) 1 d DR . P B 1
H1D H 0.744(9) -0.012(8) 0.131(5) 0.046 Uiso 1 1 d DR . . . .
H2E H 1.022(7) 0.122(5) 0.333(5) 0.046 Uiso 0.816(3) 1 d DR . P B 1
H2F H 0.985(8) 0.223(6) 0.392(3) 0.046 Uiso 0.816(3) 1 d DR . P B 1
I3 I 0.5406(7) 0.3272(6) 0.1478(4) 0.0383(17) Uani 0.210(3) 1 d D U P B 2
I2 I 0.9449(7) 0.1785(7) 0.3458(4) 0.042(2) Uani 0.184(3) 1 d D U P B 2
H3A H 0.498(8) 0.281(6) 0.108(4) 0.051 Uiso 0.790(3) 1 d DR . P B 1
H3B H 0.617(8) 0.290(6) 0.185(4) 0.051 Uiso 0.790(3) 1 d DR . P B 1
H3C H 0.478(7) 0.373(4) 0.177(4) 0.051 Uiso 0.790(3) 1 d DR . P B 1
H3D H 0.615(5) 0.380(4) 0.113(4) 0.051 Uiso 0.790(3) 1 d DR . P B 1

loop_
_atom_site_aniso_label
_atom_site_aniso_U_11
_atom_site_aniso_U_22
_atom_site_aniso_U_33
_atom_site_aniso_U_23
_atom_site_aniso_U_13
_atom_site_aniso_U_12
Y1 0.025 0.029 0.029 0.005 0.000 0.000
O1 0.033(3) 0.056(4) 0.030(3) 0.004(2) -0.006(2) -0.023(3)
O2 0.047(3) 0.030(3) 0.033(3) 0.006(2) -0.007(2) 0.000(2)
O3 0.029(2) 0.035(3) 0.039(3) 0.012(2) 0.009(2) 0.004(2)
C1 0.048(4) 0.057(5) 0.028(3) 0.011(3) -0.008(3) -0.021(4)
C3 0.025(3) 0.041(5) 0.051(4) -0.001(3) 0.005(3) -0.004(3)
C4 0.026(4) 0.052(5) 0.046(4) -0.001(4) -0.008(3) -0.015(3)
C5 0.037(4) 0.033(4) 0.039(4) 0.006(3) -0.001(3) 0.003(3)
C6 0.057(5) 0.041(4) 0.053(5) -0.006(3) -0.009(4) 0.000(4)
C7 0.148(12) 0.050(5) 0.038(5) -0.012(4) -0.004(6) 0.007(6)
C8 0.095(8) 0.045(5) 0.029(4) 0.000(3) -0.012(4) -0.002(5)
C9 0.043(4) 0.045(5) 0.052(5) 0.008(4) 0.013(4) 0.017(4)
C10 0.047(5) 0.045(4) 0.046(5) -0.007(4) 0.011(4) 0.000(4)
C11 0.036(4) 0.044(4) 0.029(4) -0.001(3) 0.007(3) -0.006(3)
C12 0.032(4) 0.037(4) 0.028(3) 0.004(3) 0.003(3) 0.001(3)
B1 0.043(5) 0.038(5) 0.040(5) 0.000(4) 0.004(4) -0.006(4)
C2 0.038(7) 0.053(12) 0.033(6) -0.002(6) 0.008(5) -0.011(7)
B2 0.039(11) 0.028(14) 0.033(11) -0.003(8) 0.017(8) 0.007(10)
B3 0.039(9) 0.037(12) 0.015(8) -0.001(8) 0.008(7) 0.003(9)
C2A 0.049(7) 0.027(10) 0.039(7) 0.008(5) 0.010(6) 0.002(6)
I3 0.031(2) 0.038(3) 0.045(3) 0.008(2) -0.015(2) 0.0030(19)
I2 0.038(3) 0.044(4) 0.044(4) 0.015(3) -0.022(3) 0.000(3)

loop_
_atom_type_symbol
_atom_type_description
_atom_type_scat_dispersion_real
_atom_type_scat_dispersion_imag
_atom_type_scat_source
C C 0.0181 0.0091 'International Tables Vol C Tables 4.2.6.8 and 6.1.1.4'
H H 0.0000 0.0000 'International Tables Vol C Tables 4.2.6.8 and 6.1.1.4'
B B 0.0090 0.0039 'International Tables Vol C Tables 4.2.6.8 and 6.1.1.4'
I I -0.3257 6.8362 'International Tables Vol C Tables 4.2.6.8 and 6.1.1.4'
O O 0.0492 0.0322 'International Tables Vol C Tables 4.2.6.8 and 6.1.1.4'
Y Y -0.2670 2.0244 'International Tables Vol C Tables 4.2.6.8 and 6.1.1.4'

loop_
_geom_angle_atom_site_label_1
_geom_angle_atom_site_label_2
_geom_angle_atom_site_label_3
_geom_angle
O1 Y1 O2 82.0(2)
O1 Y1 O3 161.5(2)
O1 Y1 B1 98.5(3)
O1 Y1 B2 87.7(7)
O1 Y1 B3 84.1(8)
O1 Y1 H1A 75.5(17)
O1 Y1 H1B 93.4(18)
O1 Y1 H1C 117.3(19)
O1 Y1 H2C 66.5(6)
O1 Y1 H2D 110.3(7)
O1 Y1 I3 86.7(2)
O1 Y1 I2 89.7(2)
O1 Y1 H3B 87(3)
O2 Y1 B1 178.7(3)
O2 Y1 B2 83.2(6)
O2 Y1 B3 83.6(8)
O2 Y1 H1A 154.8(16)
O2 Y1 H1B 155.7(15)
O2 Y1 H1C 158.6(18)
O2 Y1 H2C 78(2)
O2 Y1 H2D 88.4(19)
O2 Y1 I3 84.3(2)
O2 Y1 I2 83.5(2)
O2 Y1 H3B 84(3)
O3 Y1 O2 79.9(2)
O3 Y1 B1 99.7(3)
O3 Y1 B2 93.5(6)
O3 Y1 B3 90.5(7)
O3 Y1 H1A 123.0(17)
O3 Y1 H1B 101.8(18)
O3 Y1 H1C 81.2(19)
O3 Y1 H2C 112.5(10)
O3 Y1 H2D 72.6(10)
O3 Y1 I3 88.2(2)
O3 Y1 I2 91.6(2)
O3 Y1 H3B 87(3)
B1 Y1 B2 95.7(7)
B1 Y1 H1A 25.1(17)
B1 Y1 H1B 25.5(16)
B1 Y1 H1C 20.4(18)
B1 Y1 H2C 101(2)
B1 Y1 H2D 90.3(19)
B1 Y1 I3 96.9(3)
B1 Y1 I2 95.3(3)
B1 Y1 H3B 97(3)
B2 Y1 H1A 84.8(19)
B2 Y1 H1B 120.6(17)
B2 Y1 H1C 88(2)
B2 Y1 H2C 21.4(4)
B2 Y1 H2D 22.7(3)
B2 Y1 H3B 167(3)
B3 Y1 B1 97.6(8)
B3 Y1 B2 165.3(11)
B3 Y1 H1A 105(2)
B3 Y1 H1B 72.2(17)
B3 Y1 H1C 106(2)
B3 Y1 H2C 147.1(12)
B3 Y1 H2D 162.4(15)
B3 Y1 H3B 3(3)
H1A Y1 H1B 39(2)
H1A Y1 H1C 42(2)
H1A Y1 H2C 83(3)
H1A Y1 H2D 89(3)
H1A Y1 H3B 106(3)
H1B Y1 H1C 40(2)
H1B Y1 H2C 122(3)
H1B Y1 H2D 115(2)
H1B Y1 H3B 72(3)
H1C Y1 H2C 100(3)
H1C Y1 H2D 77(3)
H1C Y1 H3B 105(4)
H2C Y1 H2D 44.1(5)
H2C Y1 H3B 150(3)
H2D Y1 H3B 160(3)
I3 Y1 H1A 105.1(19)
I3 Y1 H1B 71.6(15)
I3 Y1 H1C 105(2)
I2 Y1 H1A 85.3(18)
I2 Y1 H1B 120.5(15)
I2 Y1 H1C 87(2)
I2 Y1 I3 167.7(3)
C1 O1 Y1 123.8(4)
C1 O1 C4 109.5(6)
C4 O1 Y1 126.5(4)
C5 O2 Y1 126.1(4)
C8 O2 Y1 125.1(5)
C8 O2 C5 108.8(6)
C9 O3 Y1 123.6(4)
C9 O3 C12 109.5(5)
C12 O3 Y1 126.8(4)
O1 C1 H1AA 110.6
O1 C1 H1AB 110.6
O1 C1 H1BC 111.2
O1 C1 H1BD 111.2
O1 C1 C2 105.8(8)
O1 C1 C2A 102.6(8)
H1AA C1 H1AB 108.7
H1BC C1 H1BD 109.2
C2 C1 H1AA 110.6
C2 C1 H1AB 110.6
C2A C1 H1BC 111.2
C2A C1 H1BD 111.2
H3AA C3 H3AB 108.9
H3BC C3 H3BD 109.2
C4 C3 H3AA 110.9
C4 C3 H3AB 110.9
C4 C3 H3BC 111.2
C4 C3 H3BD 111.2
C4 C3 C2 104.4(7)
C4 C3 C2A 102.6(8)
C2 C3 H3AA 110.9
C2 C3 H3AB 110.9
C2A C3 H3BC 111.2
C2A C3 H3BD 111.2
O1 C4 C3 105.0(6)
O1 C4 H4A 110.7
O1 C4 H4B 110.7
C3 C4 H4A 110.7
C3 C4 H4B 110.7
H4A C4 H4B 108.8
O2 C5 H5A 110.5
O2 C5 H5B 110.5
O2 C5 C6 105.9(6)
H5A C5 H5B 108.7
C6 C5 H5A 110.5
C6 C5 H5B 110.5
C5 C6 H6A 111.4
C5 C6 H6B 111.4
C5 C6 C7 102.0(7)
H6A C6 H6B 109.2
C7 C6 H6A 111.4
C7 C6 H6B 111.4
C6 C7 H7A 111.0
C6 C7 H7B 111.0
H7A C7 H7B 109.0
C8 C7 C6 104.0(8)
C8 C7 H7A 111.0
C8 C7 H7B 111.0
O2 C8 C7 104.8(7)
O2 C8 H8A 110.8
O2 C8 H8B 110.8
C7 C8 H8A 110.8
C7 C8 H8B 110.8
H8A C8 H8B 108.9
O3 C9 H9A 110.8
O3 C9 H9B 110.8
O3 C9 C10 104.8(6)
H9A C9 H9B 108.9
C10 C9 H9A 110.8
C10 C9 H9B 110.8
C9 C10 H10A 111.4
C9 C10 H10B 111.4
C9 C10 C11 101.9(6)
H10A C10 H10B 109.2
C11 C10 H10A 111.4
C11 C10 H10B 111.4
C10 C11 H11A 111.2
C10 C11 H11B 111.2
H11A C11 H11B 109.1
C12 C11 C10 102.8(6)
C12 C11 H11A 111.2
C12 C11 H11B 111.2
O3 C12 C11 104.9(6)
O3 C12 H12A 110.8
O3 C12 H12B 110.8
C11 C12 H12A 110.8
C11 C12 H12B 110.8
H12A C12 H12B 108.8
Y1 B1 H1A 65(4)
Y1 B1 H1B 71(4)
Y1 B1 H1C 56(5)
Y1 B1 H1D 176(5)
H1A B1 H1B 94(4)
H1A B1 H1C 106(5)
H1A B1 H1D 111(5)
H1B B1 H1C 104(5)
H1B B1 H1D 109(5)
H1C B1 H1D 128(6)
C1 C2 C3 102.4(9)
C1 C2 H2A 111.3
C1 C2 H2B 111.3
C3 C2 H2A 111.3
C3 C2 H2B 111.3
H2A C2 H2B 109.2
Y1 B2 H2C 49(2)
Y1 B2 H2D 61(2)
Y1 B2 H2E 123(4)
Y1 B2 H2F 127(4)
H2C B2 H2D 109.5(15)
H2C B2 H2E 109.6(15)
H2C B2 H2F 109.4(15)
H2D B2 H2E 109.6(15)
H2D B2 H2F 109.7(15)
H2E B2 H2F 109.1(15)
Y1 B3 H3A 111(5)
Y1 B3 H3C 112(4)
Y1 B3 H3D 104(4)
H3A B3 H3B 109(2)
H3A B3 H3C 110(2)
H3A B3 H3D 110(2)
H3B B3 H3C 109(2)
H3B B3 H3D 110(2)
H3C B3 H3D 109(2)
C1 C2A C3 105.2(9)
C1 C2A H2AA 110.7
C1 C2A H2AB 110.7
C3 C2A H2AA 110.7
C3 C2A H2AB 110.7
H2AA C2A H2AB 108.8

loop_
_geom_bond_atom_site_label_1
_geom_bond_atom_site_label_2
_geom_bond_distance
Y1 O1 2.304(5)
Y1 O2 2.378(5)
Y1 O3 2.325(5)
Y1 B1 2.566(10)
Y1 B2 2.572(18)
Y1 B3 2.559(19)
Y1 H1A 2.32(8)
Y1 H1B 2.45(8)
Y1 H1C 2.18(8)
Y1 H2C 2.05(4)
Y1 H2D 2.26(5)
Y1 I3 2.583(4)
Y1 I2 2.578(4)
Y1 H3B 1.57(3)
O1 C1 1.440(9)
O1 C4 1.472(9)
O2 C5 1.461(9)
O2 C8 1.458(10)
O3 C9 1.463(9)
O3 C12 1.467(9)
C1 H1AA 0.9700
C1 H1AB 0.9700
C1 H1BC 0.9700
C1 H1BD 0.9700
C1 C2 1.493(12)
C1 C2A 1.444(13)
C3 H3AA 0.9700
C3 H3AB 0.9700
C3 H3BC 0.9700
C3 H3BD 0.9700
C3 C4 1.494(9)
C3 C2 1.515(13)
C3 C2A 1.507(14)
C4 H4A 0.9700
C4 H4B 0.9700
C5 H5A 0.9700
C5 H5B 0.9700
C5 C6 1.493(10)
C6 H6A 0.9700
C6 H6B 0.9700
C6 C7 1.510(12)
C7 H7A 0.9700
C7 H7B 0.9700
C7 C8 1.478(11)
C8 H8A 0.9700
C8 H8B 0.9700
C9 H9A 0.9700
C9 H9B 0.9700
C9 C10 1.511(10)
C10 H10A 0.9700
C10 H10B 0.9700
C10 C11 1.526(10)
C11 H11A 0.9700
C11 H11B 0.9700
C11 C12 1.513(9)
C12 H12A 0.9700
C12 H12B 0.9700
B1 H1A 1.09(7)
B1 H1B 1.11(7)
B1 H1C 0.92(7)
B1 H1D 0.99(10)
C2 H2A 0.9700
C2 H2B 0.9700
B2 H2C 0.999(8)
B2 H2D 0.999(8)
B2 H2E 1.000(8)
B2 H2F 1.000(8)
B3 H3A 0.99(2)
B3 H3B 1.00(2)
B3 H3C 0.99(2)
B3 H3D 0.99(2)
C2A H2AA 0.9700
C2A H2AB 0.9700

loop_
_geom_torsion_atom_site_label_1
_geom_torsion_atom_site_label_2
_geom_torsion_atom_site_label_3
_geom_torsion_atom_site_label_4
_geom_torsion
Y1 O1 C1 C2 168.1(8)
Y1 O1 C1 C2A -147.2(8)
Y1 O1 C4 C3 169.1(5)
Y1 O2 C5 C6 -170.5(5)
Y1 O2 C8 C7 -165.3(7)
Y1 O3 C9 C10 -159.9(5)
Y1 O3 C12 C11 -174.9(5)
O1 C1 C2 C3 32.3(13)
O1 C1 C2A C3 -38.6(12)
O2 C5 C6 C7 -29.4(10)
O3 C9 C10 C11 -34.4(9)
C1 O1 C4 C3 -5.4(9)
C4 O1 C1 C2 -17.3(11)
C4 O1 C1 C2A 27.4(10)
C4 C3 C2 C1 -35.4(13)
C4 C3 C2A C1 35.5(12)
C5 O2 C8 C7 14.1(12)
C5 C6 C7 C8 38.1(12)
C6 C7 C8 O2 -32.5(13)
C8 O2 C5 C6 10.1(10)
C9 O3 C12 C11 9.3(8)
C9 C10 C11 C12 39.8(9)
C10 C11 C12 O3 -30.5(8)
C12 O3 C9 C10 16.0(9)
C2 C3 C4 O1 25.4(11)
C2A C3 C4 O1 -17.9(10)
